data_1562821
loop_
_publ_author_name
'Xia, Zheng-Qiang'
'Wei, Qing'
'Chen, San-Ping'
'Feng, Xin-Ming'
'Xie, Gang'
'Qiao, Cheng-Fang'
'Zhang, Guo-Chun'
'Gao, Sheng-Li'

_publ_section_title
;
 Copper(II)--lanthanide(III) coordination polymers constructed from
 pyridine-2,5-dicarboxylic acid: Preparation, crystal structure and
 photoluminescence
;
_journal_name_full 'Journal of Solid State Chemistry'
_journal_page_first 489
_journal_page_last 498
_journal_paper_doi 10.1016/j.jssc.2012.08.028
_journal_volume 197
_journal_year 2013
_chemical_formula_moiety 'C42 H42 Cu3 Eu2 N6 O36, 4(H2 O)'
_chemical_formula_sum 'C42 H50 Cu3 Eu2 N6 O40'
_chemical_formula_weight 1773.42
_space_group_IT_number 2
_space_group_name_Hall '-P 1'
_space_group_name_H-M_alt 'P -1'
_symmetry_cell_setting triclinic
_symmetry_space_group_name_Hall '-P 1'
_symmetry_space_group_name_H-M 'P -1'
_atom_sites_solution_hydrogens geom
_atom_sites_solution_primary direct
_atom_sites_solution_secondary difmap
_audit_creation_method SHELXL-97
_cell_angle_alpha 72.6560(10)
_cell_angle_beta 76.1240(10)
_cell_angle_gamma 80.1680(10)
_cell_formula_units_Z 1
_cell_length_a 7.4140(7)
_cell_length_b 13.6088(12)
_cell_length_c 15.1961(14)
_cell_measurement_reflns_used 3946
_cell_measurement_temperature 296(2)
_cell_measurement_theta_max 27.97
_cell_measurement_theta_min 2.40
_cell_volume 1412.6(2)
_computing_cell_refinement 'Bruker SAINT'
_computing_data_collection 'Bruker APEX2'
_computing_data_reduction 'Bruker SAINT'
_computing_molecular_graphics 'Bruker SHELXTL'
_computing_publication_material 'Bruker SHELXTL'
_computing_structure_refinement 'SHELXL-97 (Sheldrick, 2008)'
_computing_structure_solution 'SHELXS-97 (Sheldrick, 2008)'
_diffrn_ambient_temperature 296(2)
_diffrn_measured_fraction_theta_full 0.979
_diffrn_measured_fraction_theta_max 0.979
_diffrn_measurement_device_type 'CCD area detector'
_diffrn_measurement_method 'phi and omega scans'
_diffrn_radiation_monochromator graphite
_diffrn_radiation_source 'fine-focus sealed tube'
_diffrn_radiation_type MoK\a
_diffrn_radiation_wavelength 0.71073
_diffrn_reflns_av_R_equivalents 0.0179
_diffrn_reflns_av_sigmaI/netI 0.0379
_diffrn_reflns_limit_h_max 8
_diffrn_reflns_limit_h_min -8
_diffrn_reflns_limit_k_max 16
_diffrn_reflns_limit_k_min -13
_diffrn_reflns_limit_l_max 18
_diffrn_reflns_limit_l_min -9
_diffrn_reflns_number 7093
_diffrn_reflns_theta_full 25.10
_diffrn_reflns_theta_max 25.10
_diffrn_reflns_theta_min 1.58
_exptl_absorpt_coefficient_mu 3.417
_exptl_absorpt_correction_T_max 0.488
_exptl_absorpt_correction_T_min 0.274
_exptl_absorpt_correction_type empirical
_exptl_absorpt_process_details SADABS
_exptl_crystal_colour blue
_exptl_crystal_density_diffrn 2.085
_exptl_crystal_density_meas 2.085
_exptl_crystal_density_method 'not measured'
_exptl_crystal_description block
_exptl_crystal_F_000 877
_exptl_crystal_size_max 0.39
_exptl_crystal_size_mid 0.35
_exptl_crystal_size_min 0.21
_refine_diff_density_max 1.054
_refine_diff_density_min -1.251
_refine_diff_density_rms 0.214
_refine_ls_extinction_method none
_refine_ls_goodness_of_fit_ref 1.129
_refine_ls_hydrogen_treatment constr
_refine_ls_matrix_type full
_refine_ls_number_parameters 421
_refine_ls_number_reflns 4916
_refine_ls_number_restraints 0
_refine_ls_restrained_S_all 1.129
_refine_ls_R_factor_all 0.0375
_refine_ls_R_factor_gt 0.0324
_refine_ls_shift/su_max 0.001
_refine_ls_shift/su_mean 0.000
_refine_ls_structure_factor_coef Fsqd
_refine_ls_weighting_details 'calc w=1/[\s^2^(Fo^2^)+(0.0647P)^2^+1.4278P] where P=(Fo^2^+2Fc^2^)/3'
_refine_ls_weighting_scheme calc
_refine_ls_wR_factor_gt 0.0974
_refine_ls_wR_factor_ref 0.1094
_reflns_number_gt 4419
_reflns_number_total 4916
_reflns_threshold_expression >2sigma(I)
_cod_data_source_file JSSC-2013-197-489.cif
_cod_data_source_block 3078
_cod_depositor_comments
;
The following automatic conversions were performed:

data item '_symmetry_cell_setting' value 'Triclinic' was changed to
'triclinic' in accordance with the built-in table derived from the
CIF Core dictionary named 'cif_core.dic' version 2.4.5 last updated
on 2014-11-21.

Automatic conversion script
Id: cif_fix_values 8369 2020-08-20 11:38:08Z andrius 
;
_cod_original_sg_symbol_Hall '-P 1  '
_cod_original_sg_symbol_H-M 'P-1   '
_cod_database_code 1562821

loop_
_symmetry_equiv_pos_as_xyz
'x, y, z'
'-x, -y, -z'

loop_
_atom_site_label
_atom_site_type_symbol
_atom_site_fract_x
_atom_site_fract_y
_atom_site_fract_z
_atom_site_U_iso_or_equiv
_atom_site_adp_type
_atom_site_occupancy
_atom_site_symmetry_multiplicity
_atom_site_calc_flag
_atom_site_refinement_flags
_atom_site_disorder_assembly
_atom_site_disorder_group
Eu1 Eu 1.03592(3) 0.445211(18) 0.307804(17) 0.02292(12) Uani 1 1 d . . .
Cu1 Cu 0.05179(9) 0.88973(5) 0.34659(4) 0.02432(17) Uani 1 1 d . . .
Cu2 Cu 1.0000 1.0000 0.0000 0.0277(2) Uani 1 2 d S . .
O3 O 0.9929(6) 0.5955(3) 0.3710(3) 0.0368(10) Uani 1 1 d . . .
H3A H 0.9455 0.6573 0.3483 0.055 Uiso 1 1 d R . .
H3B H 0.9741 0.5833 0.4389 0.055 Uiso 1 1 d R . .
O4 O 1.2100(5) 0.4198(3) 0.4363(3) 0.0302(9) Uani 1 1 d . . .
H4A H 1.2356 0.3640 0.4771 0.045 Uiso 1 1 d R . .
H4B H 1.3087 0.4502 0.4142 0.045 Uiso 1 1 d R . .
O5 O 0.7883(5) 0.4089(3) 0.4411(3) 0.0361(10) Uani 1 1 d . . .
H5A H 0.6699 0.4165 0.4575 0.054 Uiso 1 1 d R . .
H5B H 0.8253 0.3457 0.4638 0.054 Uiso 1 1 d R . .
O6 O 1.3417(6) 0.3773(3) 0.2468(3) 0.0446(12) Uani 1 1 d . . .
H6A H 1.4080 0.4189 0.2026 0.067 Uiso 1 1 d R . .
H6B H 1.4143 0.3250 0.2689 0.067 Uiso 1 1 d R . .
O7 O 0.9085(7) 0.3546(4) 0.2267(3) 0.0490(12) Uani 1 1 d . . .
H7A H 1.0027 0.3093 0.2243 0.073 Uiso 1 1 d R . .
H7B H 0.8116 0.3228 0.2506 0.073 Uiso 1 1 d R . .
O8 O -0.1799(6) 0.8012(3) 0.3278(3) 0.0373(10) Uani 1 1 d . . .
H8A H -0.2457 0.8433 0.2910 0.056 Uiso 1 1 d R . .
H8B H -0.2406 0.7954 0.3838 0.056 Uiso 1 1 d R . .
O9 O 1.1549(6) 0.5766(3) 0.1757(3) 0.0512(13) Uani 1 1 d . . .
O10 O 1.4423(7) 0.5324(4) 0.1044(4) 0.0646(16) Uani 1 1 d . . .
O11 O 1.1473(5) 1.0567(3) -0.1235(3) 0.0310(9) Uani 1 1 d . . .
O12 O 1.3712(6) 1.0106(3) -0.2351(3) 0.0399(10) Uani 1 1 d . . .
O13 O 1.0902(5) 0.2551(3) 0.3826(3) 0.0306(9) Uani 1 1 d . . .
O14 O 0.9435(5) 0.2167(3) 0.5329(3) 0.0276(8) Uani 1 1 d . . .
O15 O 1.5704(5) -0.2442(3) 0.5042(3) 0.0359(10) Uani 1 1 d . . .
O16 O 1.4113(6) -0.2560(3) 0.6506(3) 0.0412(11) Uani 1 1 d . . .
O17 O 0.0909(5) 1.0044(3) 0.2348(3) 0.0314(9) Uani 1 1 d . . .
O18 O 0.2512(6) 1.0438(3) 0.0866(3) 0.0412(11) Uani 1 1 d . . .
O19 O 0.5156(6) 0.5315(3) 0.3738(3) 0.0454(12) Uani 1 1 d . . .
O20 O 0.7657(5) 0.5561(3) 0.2563(3) 0.0358(10) Uani 1 1 d . . .
N1 N 1.1536(6) 0.8685(3) -0.0112(3) 0.0252(10) Uani 1 1 d . . .
N2 N 0.2649(6) 0.8199(3) 0.2756(3) 0.0255(10) Uani 1 1 d . . .
N3 N 1.1324(6) 0.0344(3) 0.5724(3) 0.0222(9) Uani 1 1 d . . .
C1 C 0.4839(7) 0.8455(4) 0.1303(4) 0.0277(12) Uani 1 1 d . . .
H1 H 0.5243 0.8865 0.0698 0.033 Uiso 1 1 calc R . .
C2 C 0.5769(7) 0.7494(4) 0.1625(4) 0.0290(12) Uani 1 1 d . . .
H2 H 0.6837 0.7259 0.1247 0.035 Uiso 1 1 calc R . .
C3 C 0.5102(7) 0.6876(4) 0.2522(4) 0.0261(11) Uani 1 1 d . . .
C4 C 0.3515(7) 0.7256(4) 0.3063(4) 0.0302(12) Uani 1 1 d . . .
H4 H 0.3037 0.6844 0.3656 0.036 Uiso 1 1 calc R . .
C5 C 0.3299(7) 0.8796(4) 0.1892(4) 0.0255(11) Uani 1 1 d . . .
C6 C 0.6048(7) 0.5822(4) 0.2974(4) 0.0282(12) Uani 1 1 d . . .
C7 C 0.2189(8) 0.9847(4) 0.1669(4) 0.0282(12) Uani 1 1 d . . .
C8 C 1.2215(7) -0.0610(4) 0.5980(4) 0.0249(11) Uani 1 1 d . . .
H8 H 1.2012 -0.0981 0.6611 0.030 Uiso 1 1 calc R . .
C9 C 1.3435(7) -0.1055(4) 0.5318(4) 0.0204(10) Uani 1 1 d . . .
C10 C 1.3717(7) -0.0499(4) 0.4386(4) 0.0244(11) Uani 1 1 d . . .
H10 H 1.4515 -0.0789 0.3934 0.029 Uiso 1 1 calc R . .
C11 C 1.2818(7) 0.0490(4) 0.4118(4) 0.0230(11) Uani 1 1 d . . .
H11 H 1.3005 0.0876 0.3492 0.028 Uiso 1 1 calc R . .
C12 C 1.1640(7) 0.0882(4) 0.4811(4) 0.0220(11) Uani 1 1 d . . .
C13 C 1.4499(7) -0.2113(4) 0.5651(4) 0.0252(11) Uani 1 1 d . . .
C14 C 1.0598(7) 0.1953(4) 0.4625(4) 0.0238(11) Uani 1 1 d . . .
C15 C 1.4124(9) 0.7075(5) -0.0499(4) 0.0425(16) Uani 1 1 d . . .
H15 H 1.4996 0.6533 -0.0628 0.051 Uiso 1 1 calc R . .
C16 C 1.4087(9) 0.8030(5) -0.1153(4) 0.0419(15) Uani 1 1 d . . .
H16 H 1.4920 0.8140 -0.1730 0.050 Uiso 1 1 calc R . .
C17 C 1.2793(8) 0.8811(4) -0.0932(4) 0.0305(12) Uani 1 1 d . . .
C18 C 1.1527(8) 0.7765(4) 0.0509(4) 0.0269(12) Uani 1 1 d . . .
H18 H 1.0621 0.7671 0.1060 0.032 Uiso 1 1 calc R . .
C19 C 1.2842(8) 0.6929(4) 0.0359(4) 0.0312(13) Uani 1 1 d . . .
C20 C 1.2666(8) 0.9909(4) -0.1571(4) 0.0286(12) Uani 1 1 d . . .
C21 C 1.2911(9) 0.5930(4) 0.1101(4) 0.0378(15) Uani 1 1 d . . .
O1 O 0.8338(10) 0.5689(5) 0.0420(5) 0.097(2) Uani 1 1 d . . .
H1A H 0.8155 0.5089 0.0442 0.146 Uiso 1 1 d R . .
H1B H 0.8126 0.6117 -0.0082 0.146 Uiso 1 1 d R . .
O2 O 0.1006(10) 0.2525(4) 0.1050(4) 0.0822(19) Uani 1 1 d . . .
H2A H 0.1614 0.1934 0.1216 0.123 Uiso 1 1 d R . .
H2B H 0.0088 0.2443 0.0844 0.123 Uiso 1 1 d R . .

loop_
_atom_site_aniso_label
_atom_site_aniso_U_11
_atom_site_aniso_U_22
_atom_site_aniso_U_33
_atom_site_aniso_U_23
_atom_site_aniso_U_13
_atom_site_aniso_U_12
Eu1 0.02237(17) 0.01732(16) 0.02233(17) -0.00163(11) -0.00124(11) 0.00463(11)
Cu1 0.0252(3) 0.0170(3) 0.0233(3) -0.0023(3) -0.0002(3) 0.0054(2)
Cu2 0.0312(5) 0.0194(5) 0.0240(5) 0.0011(4) -0.0021(4) 0.0022(4)
O3 0.050(3) 0.0211(19) 0.034(2) -0.0070(17) -0.0068(19) 0.0075(18)
O4 0.030(2) 0.0229(19) 0.034(2) -0.0012(16) -0.0082(17) 0.0006(15)
O5 0.027(2) 0.026(2) 0.037(2) 0.0053(17) 0.0043(18) 0.0038(16)
O6 0.034(2) 0.033(2) 0.039(2) 0.0109(19) 0.0088(19) 0.0116(18)
O7 0.047(3) 0.053(3) 0.056(3) -0.025(2) -0.017(2) 0.002(2)
O8 0.041(2) 0.030(2) 0.038(2) -0.0037(18) -0.0145(19) 0.0041(18)
O9 0.034(2) 0.039(2) 0.048(3) 0.016(2) 0.012(2) 0.0057(19)
O10 0.053(3) 0.041(3) 0.060(3) 0.012(2) 0.017(3) 0.015(2)
O11 0.037(2) 0.0215(19) 0.028(2) -0.0022(16) -0.0041(17) 0.0011(16)
O12 0.048(3) 0.031(2) 0.026(2) 0.0031(17) 0.0039(19) -0.0014(19)
O13 0.041(2) 0.0167(18) 0.026(2) 0.0005(15) -0.0031(17) 0.0040(16)
O14 0.0312(19) 0.0177(18) 0.027(2) -0.0032(15) -0.0022(16) 0.0061(15)
O15 0.033(2) 0.027(2) 0.037(2) -0.0082(17) 0.0005(18) 0.0151(17)
O16 0.040(2) 0.031(2) 0.035(2) 0.0052(19) -0.0028(19) 0.0108(18)
O17 0.037(2) 0.0191(18) 0.029(2) -0.0002(16) -0.0027(17) 0.0050(16)
O18 0.048(3) 0.028(2) 0.027(2) 0.0071(18) 0.0046(19) 0.0082(19)
O19 0.029(2) 0.031(2) 0.053(3) 0.009(2) 0.000(2) 0.0075(18)
O20 0.030(2) 0.032(2) 0.036(2) -0.0056(18) -0.0048(18) 0.0129(17)
N1 0.028(2) 0.019(2) 0.022(2) 0.0019(18) -0.0015(19) -0.0024(18)
N2 0.026(2) 0.022(2) 0.023(2) -0.0020(18) -0.0025(18) 0.0035(18)
N3 0.023(2) 0.015(2) 0.026(2) -0.0047(17) -0.0052(18) 0.0032(17)
C1 0.028(3) 0.021(3) 0.028(3) -0.001(2) -0.001(2) -0.005(2)
C2 0.022(3) 0.028(3) 0.031(3) -0.008(2) 0.002(2) 0.001(2)
C3 0.026(3) 0.021(3) 0.027(3) -0.002(2) -0.008(2) 0.004(2)
C4 0.027(3) 0.025(3) 0.030(3) -0.004(2) -0.003(2) 0.008(2)
C5 0.023(3) 0.025(3) 0.024(3) -0.004(2) -0.002(2) 0.001(2)
C6 0.024(3) 0.021(3) 0.037(3) -0.009(2) -0.009(2) 0.011(2)
C7 0.028(3) 0.028(3) 0.027(3) -0.007(2) -0.006(2) 0.002(2)
C8 0.020(2) 0.028(3) 0.020(3) 0.001(2) -0.004(2) 0.002(2)
C9 0.016(2) 0.014(2) 0.031(3) -0.006(2) -0.009(2) 0.0029(18)
C10 0.023(3) 0.023(3) 0.026(3) -0.011(2) -0.002(2) 0.003(2)
C11 0.022(2) 0.021(3) 0.024(3) -0.005(2) -0.004(2) -0.002(2)
C12 0.020(2) 0.019(2) 0.025(3) -0.003(2) -0.004(2) -0.002(2)
C13 0.021(3) 0.017(2) 0.037(3) -0.006(2) -0.008(2) 0.002(2)
C14 0.019(2) 0.026(3) 0.028(3) -0.010(2) -0.007(2) -0.002(2)
C15 0.049(4) 0.030(3) 0.034(3) -0.002(3) 0.004(3) 0.004(3)
C16 0.052(4) 0.029(3) 0.032(3) -0.003(3) 0.005(3) 0.003(3)
C17 0.035(3) 0.032(3) 0.021(3) -0.002(2) -0.006(2) -0.004(2)
C18 0.034(3) 0.014(2) 0.025(3) 0.001(2) -0.002(2) -0.001(2)
C19 0.037(3) 0.019(3) 0.030(3) 0.000(2) -0.003(2) -0.001(2)
C20 0.035(3) 0.020(3) 0.027(3) 0.004(2) -0.008(2) -0.007(2)
C21 0.048(4) 0.021(3) 0.032(3) 0.001(2) 0.000(3) 0.003(3)
O1 0.111(6) 0.073(4) 0.077(5) -0.001(4) -0.001(4) 0.012(4)
O2 0.107(5) 0.052(3) 0.081(4) -0.030(3) -0.003(4) 0.008(3)

loop_
_atom_type_symbol
_atom_type_description
_atom_type_scat_dispersion_real
_atom_type_scat_dispersion_imag
_atom_type_scat_source
C C 0.0033 0.0016 'International Tables Vol C Tables 4.2.6.8 and 6.1.1.4'
H H 0.0000 0.0000 'International Tables Vol C Tables 4.2.6.8 and 6.1.1.4'
Cu Cu 0.3201 1.2651 'International Tables Vol C Tables 4.2.6.8 and 6.1.1.4'
Eu Eu -0.1578 3.6682 'International Tables Vol C Tables 4.2.6.8 and 6.1.1.4'
N N 0.0061 0.0033 'International Tables Vol C Tables 4.2.6.8 and 6.1.1.4'
O O 0.0106 0.0060 'International Tables Vol C Tables 4.2.6.8 and 6.1.1.4'

loop_
_geom_angle_atom_site_label_1
_geom_angle_atom_site_label_2
_geom_angle_atom_site_label_3
_geom_angle
_geom_angle_site_symmetry_1
_geom_angle_site_symmetry_3
O9 Eu1 O6 74.09(14) . .
O9 Eu1 O5 143.75(14) . .
O6 Eu1 O5 141.19(13) . .
O9 Eu1 O7 97.72(18) . .
O6 Eu1 O7 89.68(17) . .
O5 Eu1 O7 91.66(16) . .
O9 Eu1 O20 73.83(14) . .
O6 Eu1 O20 141.03(14) . .
O5 Eu1 O20 75.56(13) . .
O7 Eu1 O20 73.36(15) . .
O9 Eu1 O3 76.97(16) . .
O6 Eu1 O3 119.84(16) . .
O5 Eu1 O3 75.87(14) . .
O7 Eu1 O3 146.06(15) . .
O20 Eu1 O3 72.99(14) . .
O9 Eu1 O4 110.05(16) . .
O6 Eu1 O4 76.05(14) . .
O5 Eu1 O4 80.05(14) . .
O7 Eu1 O4 143.35(14) . .
O20 Eu1 O4 136.43(13) . .
O3 Eu1 O4 66.29(13) . .
O9 Eu1 O13 141.57(14) . .
O6 Eu1 O13 69.16(13) . .
O5 Eu1 O13 74.54(12) . .
O7 Eu1 O13 71.62(15) . .
O20 Eu1 O13 132.57(14) . .
O3 Eu1 O13 131.82(13) . .
O4 Eu1 O13 71.76(13) . .
O9 Eu1 H5B 162.4 . .
O6 Eu1 H5B 123.0 . .
O5 Eu1 H5B 18.7 . .
O7 Eu1 H5B 87.1 . .
O20 Eu1 H5B 91.5 . .
O3 Eu1 H5B 89.6 . .
O4 Eu1 H5B 73.7 . .
O13 Eu1 H5B 56.0 . .
O9 Eu1 H7A 99.8 . .
O6 Eu1 H7A 72.4 . .
O5 Eu1 H7A 100.2 . .
O7 Eu1 H7A 19.0 . .
O20 Eu1 H7A 92.0 . .
O3 Eu1 H7A 164.9 . .
O4 Eu1 H7A 127.9 . .
O13 Eu1 H7A 58.7 . .
H5B Eu1 H7A 90.2 . .
O17 Cu1 N2 83.32(16) . .
O17 Cu1 O14 167.65(17) . 2_666
N2 Cu1 O14 94.56(16) . 2_666
O17 Cu1 N3 97.44(16) . 2_666
N2 Cu1 N3 170.56(19) . 2_666
O14 Cu1 N3 82.69(16) 2_666 2_666
O17 Cu1 O8 105.84(16) . .
N2 Cu1 O8 96.21(17) . .
O14 Cu1 O8 86.47(15) 2_666 .
N3 Cu1 O8 92.64(16) 2_666 .
O11 Cu2 O11 180.0(2) 2_775 .
O11 Cu2 N1 96.07(16) 2_775 .
O11 Cu2 N1 83.93(16) . .
O11 Cu2 N1 83.93(16) 2_775 2_775
O11 Cu2 N1 96.07(16) . 2_775
N1 Cu2 N1 180.000(1) . 2_775
Eu1 O3 H3A 128.6 . .
Eu1 O3 H3B 118.2 . .
H3A O3 H3B 107.8 . .
Eu1 O4 H4A 128.1 . .
Eu1 O4 H4B 109.4 . .
H4A O4 H4B 107.7 . .
Eu1 O5 H5A 142.2 . .
Eu1 O5 H5B 97.9 . .
H5A O5 H5B 107.7 . .
Eu1 O6 H6A 116.8 . .
Eu1 O6 H6B 132.8 . .
H6A O6 H6B 107.7 . .
Eu1 O7 H7A 94.0 . .
Eu1 O7 H7B 123.8 . .
H7A O7 H7B 107.7 . .
Cu1 O8 H8A 109.0 . .
Cu1 O8 H8B 93.4 . .
H8A O8 H8B 107.7 . .
C21 O9 Eu1 141.3(4) . .
C20 O11 Cu2 114.7(3) . .
C14 O13 Eu1 137.5(3) . .
C14 O14 Cu1 114.6(3) . 2_666
C7 O17 Cu1 114.9(3) . .
C6 O20 Eu1 134.4(4) . .
C18 N1 C17 119.1(5) . .
C18 N1 Cu2 128.9(4) . .
C17 N1 Cu2 111.9(3) . .
C4 N2 C5 119.9(4) . .
C4 N2 Cu1 126.9(4) . .
C5 N2 Cu1 113.1(3) . .
C8 N3 C12 119.1(4) . .
C8 N3 Cu1 128.0(4) . 2_666
C12 N3 Cu1 112.9(3) . 2_666
C2 C1 C5 118.7(5) . .
C2 C1 H1 120.6 . .
C5 C1 H1 120.6 . .
C1 C2 C3 119.7(5) . .
C1 C2 H2 120.2 . .
C3 C2 H2 120.2 . .
C4 C3 C2 118.3(5) . .
C4 C3 C6 117.0(5) . .
C2 C3 C6 124.7(5) . .
N2 C4 C3 121.7(5) . .
N2 C4 H4 119.2 . .
C3 C4 H4 119.2 . .
N2 C5 C1 121.6(5) . .
N2 C5 C7 112.9(4) . .
C1 C5 C7 125.5(5) . .
O20 C6 O19 126.4(5) . .
O20 C6 C3 117.1(5) . .
O19 C6 C3 116.5(4) . .
O18 C7 O17 124.7(5) . .
O18 C7 C5 119.9(5) . .
O17 C7 C5 115.4(5) . .
N3 C8 C9 121.2(5) . .
N3 C8 H8 119.4 . .
C9 C8 H8 119.4 . .
C10 C9 C8 118.7(4) . .
C10 C9 C13 122.0(4) . .
C8 C9 C13 119.2(5) . .
C9 C10 C11 120.3(5) . .
C9 C10 H10 119.8 . .
C11 C10 H10 119.8 . .
C12 C11 C10 117.7(5) . .
C12 C11 H11 121.2 . .
C10 C11 H11 121.2 . .
N3 C12 C11 122.8(5) . .
N3 C12 C14 113.7(4) . .
C11 C12 C14 123.5(5) . .
O16 C13 O15 126.1(5) . .
O16 C13 C9 116.9(5) . .
O15 C13 C9 117.0(5) . .
O13 C14 O14 124.8(5) . .
O13 C14 C12 119.4(5) . .
O14 C14 C12 115.8(4) . .
C16 C15 C19 119.7(6) . .
C16 C15 H15 120.2 . .
C19 C15 H15 120.2 . .
C17 C16 C15 118.3(6) . .
C17 C16 H16 120.9 . .
C15 C16 H16 120.9 . .
N1 C17 C16 123.1(5) . .
N1 C17 C20 113.5(5) . .
C16 C17 C20 123.4(5) . .
N1 C18 C19 121.9(5) . .
N1 C18 H18 119.0 . .
C19 C18 H18 119.0 . .
C15 C19 C18 117.8(5) . .
C15 C19 C21 121.1(5) . .
C18 C19 C21 121.0(5) . .
O12 C20 O11 125.0(5) . .
O12 C20 C17 119.2(5) . .
O11 C20 C17 115.9(5) . .
O9 C21 O10 124.3(5) . .
O9 C21 C19 118.2(5) . .
O10 C21 C19 117.4(5) . .
H1A O1 H1B 111.1 . .
H2A O2 H2B 107.7 . .

loop_
_geom_bond_atom_site_label_1
_geom_bond_atom_site_label_2
_geom_bond_distance
_geom_bond_site_symmetry_2
Eu1 O9 2.357(4) .
Eu1 O6 2.375(4) .
Eu1 O5 2.377(4) .
Eu1 O7 2.407(4) .
Eu1 O20 2.433(4) .
Eu1 O3 2.450(4) .
Eu1 O4 2.501(4) .
Eu1 O13 2.502(3) .
Eu1 H5B 2.6312 .
Eu1 H7A 2.6077 .
Cu1 O17 1.935(4) .
Cu1 N2 1.961(4) .
Cu1 O14 1.970(4) 2_666
Cu1 N3 1.979(4) 2_666
Cu1 O8 2.373(4) .
Cu2 O11 1.937(4) 2_775
Cu2 O11 1.937(4) .
Cu2 N1 1.980(4) .
Cu2 N1 1.980(4) 2_775
O3 H3A 0.8565 .
O3 H3B 0.9752 .
O4 H4A 0.8500 .
O4 H4B 0.8500 .
O5 H5A 0.8500 .
O5 H5B 0.8500 .
O6 H6A 0.8500 .
O6 H6B 0.8500 .
O7 H7A 0.8500 .
O7 H7B 0.8501 .
O8 H8A 0.8501 .
O8 H8B 0.8500 .
O9 C21 1.235(7) .
O10 C21 1.274(7) .
O11 C20 1.276(7) .
O12 C20 1.233(7) .
O13 C14 1.237(6) .
O14 C14 1.277(6) .
O14 Cu1 1.970(4) 2_666
O15 C13 1.252(6) .
O16 C13 1.246(7) .
O17 C7 1.283(7) .
O18 C7 1.238(7) .
O19 C6 1.254(7) .
O20 C6 1.253(6) .
N1 C18 1.324(6) .
N1 C17 1.348(7) .
N2 C4 1.335(7) .
N2 C5 1.346(7) .
N3 C8 1.343(7) .
N3 C12 1.347(6) .
N3 Cu1 1.979(4) 2_666
C1 C2 1.377(8) .
C1 C5 1.378(7) .
C1 H1 0.9300 .
C2 C3 1.395(7) .
C2 H2 0.9300 .
C3 C4 1.382(7) .
C3 C6 1.523(7) .
C4 H4 0.9300 .
C5 C7 1.510(7) .
C8 C9 1.391(7) .
C8 H8 0.9300 .
C9 C10 1.378(7) .
C9 C13 1.523(7) .
C10 C11 1.386(7) .
C10 H10 0.9300 .
C11 C12 1.375(7) .
C11 H11 0.9300 .
C12 C14 1.508(7) .
C15 C16 1.381(8) .
C15 C19 1.400(8) .
C15 H15 0.9300 .
C16 C17 1.368(8) .
C16 H16 0.9300 .
C17 C20 1.522(7) .
C18 C19 1.402(8) .
C18 H18 0.9300 .
C19 C21 1.488(7) .
O1 H1A 0.8403 .
O1 H1B 0.8421 .
O2 H2A 0.8499 .
O2 H2B 0.8500 .

loop_
_geom_hbond_atom_site_label_D
_geom_hbond_atom_site_label_H
_geom_hbond_atom_site_label_A
_geom_hbond_distance_DH
_geom_hbond_distance_HA
_geom_hbond_distance_DA
_geom_hbond_angle_DHA
_geom_hbond_site_symmetry_A
O2 H2A O18 0.85 2.21 2.938(7) 143.6 1_545
O1 H1B O2 0.84 2.08 2.790(9) 141.7 2_665
O8 H8B O15 0.85 2.01 2.832(6) 162.3 1_365
O8 H8A O11 0.85 2.50 3.107(5) 129.1 2_675
O8 H8A O12 0.85 2.07 2.850(5) 152.4 2_675
O7 H7B O16 0.85 2.08 2.893(7) 160.5 2_756
O7 H7A O2 0.85 2.10 2.640(7) 120.7 1_655
O6 H6B O16 0.85 1.93 2.704(6) 151.6 2_856
O6 H6A O10 0.85 1.80 2.595(6) 153.9 .
O5 H5B O13 0.85 2.41 2.956(5) 122.5 .
O5 H5B O14 0.85 1.94 2.771(5) 164.9 .
O5 H5A O19 0.85 2.07 2.596(5) 119.7 .
O4 H4B O19 0.85 1.92 2.762(6) 172.5 1_655
O4 H4A O15 0.85 1.98 2.695(5) 140.9 2_856
O3 H3B O4 0.98 2.05 2.918(6) 147.7 2_766
O3 H3A O8 0.86 1.99 2.827(5) 166.3 1_655

loop_
_geom_torsion_atom_site_label_1
_geom_torsion_atom_site_label_2
_geom_torsion_atom_site_label_3
_geom_torsion_atom_site_label_4
_geom_torsion
_geom_torsion_site_symmetry_1
_geom_torsion_site_symmetry_2
_geom_torsion_site_symmetry_3
_geom_torsion_site_symmetry_4
O6 Eu1 O9 C21 6.0(8) . . . .
O5 Eu1 O9 C21 175.0(7) . . . .
O7 Eu1 O9 C21 -81.5(8) . . . .
O20 Eu1 O9 C21 -151.6(8) . . . .
O3 Eu1 O9 C21 132.6(8) . . . .
O4 Eu1 O9 C21 74.2(8) . . . .
O13 Eu1 O9 C21 -11.4(9) . . . .
O11 Cu2 O11 C20 -91(100) 2_775 . . .
N1 Cu2 O11 C20 1.2(4) . . . .
N1 Cu2 O11 C20 -178.8(4) 2_775 . . .
O9 Eu1 O13 C14 154.0(5) . . . .
O6 Eu1 O13 C14 136.1(6) . . . .
O5 Eu1 O13 C14 -29.9(5) . . . .
O7 Eu1 O13 C14 -127.0(5) . . . .
O20 Eu1 O13 C14 -82.7(5) . . . .
O3 Eu1 O13 C14 24.1(6) . . . .
O4 Eu1 O13 C14 54.5(5) . . . .
N2 Cu1 O17 C7 4.1(4) . . . .
O14 Cu1 O17 C7 84.8(8) 2_666 . . .
N3 Cu1 O17 C7 174.6(4) 2_666 . . .
O8 Cu1 O17 C7 -90.5(4) . . . .
O9 Eu1 O20 C6 -148.5(6) . . . .
O6 Eu1 O20 C6 175.8(5) . . . .
O5 Eu1 O20 C6 11.8(5) . . . .
O7 Eu1 O20 C6 108.1(6) . . . .
O3 Eu1 O20 C6 -67.5(5) . . . .
O4 Eu1 O20 C6 -46.2(6) . . . .
O13 Eu1 O20 C6 64.2(6) . . . .
O11 Cu2 N1 C18 -2.7(5) 2_775 . . .
O11 Cu2 N1 C18 177.3(5) . . . .
N1 Cu2 N1 C18 -144(100) 2_775 . . .
O11 Cu2 N1 C17 -179.4(4) 2_775 . . .
O11 Cu2 N1 C17 0.6(4) . . . .
N1 Cu2 N1 C17 39(100) 2_775 . . .
O17 Cu1 N2 C4 175.4(5) . . . .
O14 Cu1 N2 C4 7.6(5) 2_666 . . .
N3 Cu1 N2 C4 80.2(12) 2_666 . . .
O8 Cu1 N2 C4 -79.3(5) . . . .
O17 Cu1 N2 C5 -1.0(4) . . . .
O14 Cu1 N2 C5 -168.7(4) 2_666 . . .
N3 Cu1 N2 C5 -96.1(11) 2_666 . . .
O8 Cu1 N2 C5 104.3(4) . . . .
C5 C1 C2 C3 2.2(9) . . . .
C1 C2 C3 C4 -0.2(9) . . . .
C1 C2 C3 C6 -177.4(5) . . . .
C5 N2 C4 C3 1.5(9) . . . .
Cu1 N2 C4 C3 -174.7(4) . . . .
C2 C3 C4 N2 -1.7(9) . . . .
C6 C3 C4 N2 175.7(5) . . . .
C4 N2 C5 C1 0.7(8) . . . .
Cu1 N2 C5 C1 177.4(4) . . . .
C4 N2 C5 C7 -178.4(5) . . . .
Cu1 N2 C5 C7 -1.8(6) . . . .
C2 C1 C5 N2 -2.5(8) . . . .
C2 C1 C5 C7 176.5(5) . . . .
Eu1 O20 C6 O19 -26.2(10) . . . .
Eu1 O20 C6 C3 151.4(4) . . . .
C4 C3 C6 O20 -167.0(5) . . . .
C2 C3 C6 O20 10.2(9) . . . .
C4 C3 C6 O19 10.8(8) . . . .
C2 C3 C6 O19 -172.0(6) . . . .
Cu1 O17 C7 O18 171.8(5) . . . .
Cu1 O17 C7 C5 -6.1(6) . . . .
N2 C5 C7 O18 -172.8(5) . . . .
C1 C5 C7 O18 8.1(9) . . . .
N2 C5 C7 O17 5.2(7) . . . .
C1 C5 C7 O17 -173.9(5) . . . .
C12 N3 C8 C9 -0.8(8) . . . .
Cu1 N3 C8 C9 177.9(4) 2_666 . . .
N3 C8 C9 C10 -0.2(8) . . . .
N3 C8 C9 C13 176.4(5) . . . .
C8 C9 C10 C11 0.9(8) . . . .
C13 C9 C10 C11 -175.6(5) . . . .
C9 C10 C11 C12 -0.6(8) . . . .
C8 N3 C12 C11 1.2(8) . . . .
Cu1 N3 C12 C11 -177.7(4) 2_666 . . .
C8 N3 C12 C14 -178.2(5) . . . .
Cu1 N3 C12 C14 2.9(5) 2_666 . . .
C10 C11 C12 N3 -0.5(8) . . . .
C10 C11 C12 C14 178.9(5) . . . .
C10 C9 C13 O16 -178.6(5) . . . .
C8 C9 C13 O16 5.0(7) . . . .
C10 C9 C13 O15 2.7(7) . . . .
C8 C9 C13 O15 -173.8(5) . . . .
Eu1 O13 C14 O14 17.6(9) . . . .
Eu1 O13 C14 C12 -162.7(4) . . . .
Cu1 O14 C14 O13 -173.6(4) 2_666 . . .
Cu1 O14 C14 C12 6.7(6) 2_666 . . .
N3 C12 C14 O13 173.8(5) . . . .
C11 C12 C14 O13 -5.6(8) . . . .
N3 C12 C14 O14 -6.5(7) . . . .
C11 C12 C14 O14 174.1(5) . . . .
C19 C15 C16 C17 0.6(11) . . . .
C18 N1 C17 C16 -0.7(9) . . . .
Cu2 N1 C17 C16 176.3(5) . . . .
C18 N1 C17 C20 -179.1(5) . . . .
Cu2 N1 C17 C20 -2.1(6) . . . .
C15 C16 C17 N1 -1.1(10) . . . .
C15 C16 C17 C20 177.1(6) . . . .
C17 N1 C18 C19 3.1(9) . . . .
Cu2 N1 C18 C19 -173.3(4) . . . .
C16 C15 C19 C18 1.6(10) . . . .
C16 C15 C19 C21 -176.5(6) . . . .
N1 C18 C19 C15 -3.5(9) . . . .
N1 C18 C19 C21 174.6(6) . . . .
Cu2 O11 C20 O12 178.5(5) . . . .
Cu2 O11 C20 C17 -2.7(6) . . . .
N1 C17 C20 O12 -177.9(5) . . . .
C16 C17 C20 O12 3.7(9) . . . .
N1 C17 C20 O11 3.2(7) . . . .
C16 C17 C20 O11 -175.1(6) . . . .
Eu1 O9 C21 O10 -11.3(13) . . . .
Eu1 O9 C21 C19 172.9(5) . . . .
C15 C19 C21 O9 -165.7(7) . . . .
C18 C19 C21 O9 16.3(10) . . . .
C15 C19 C21 O10 18.3(10) . . . .
C18 C19 C21 O10 -159.7(6) . . . .
